data_1566949
loop_
_publ_author_name
'Monni, Noemi N.'
'Baldov\'i, Jos\'e J.'
'Garc\'ia-L\'opez, V\'ictor'
'Oggianu, Mariangela M.'
'cadoni, enzo'
'Quochi, Francesco'
'Clemente Leon, Miguel'
'Mercuri, Maria Laura'
'Coronado, Eugenio'

_publ_section_title
;
 Reversible Tuning of Luminescence and Magnetism in a Structurally
 Flexible Erbium-Anilato MOF
;
_journal_name_full 'Chemical Science'
_journal_paper_doi 10.1039/D2SC00769J
_journal_year 2022
_chemical_formula_moiety 'C15 H10 Er N9 O8, 2(H2 O)'
_chemical_formula_sum 'C15 H14 Er N9 O10'
_chemical_formula_weight 647.61
_space_group_crystal_system triclinic
_space_group_IT_number 2
_space_group_name_Hall '-P 1'
_space_group_name_H-M_alt 'P -1'
_atom_sites_solution_hydrogens mixed
_audit_creation_date 2021-05-19
_audit_creation_method
;
Olex2 1.2
(compiled May 18 2018 14:05:52 for OlexSys, GUI svn.r5506)
;
_audit_update_record
;
2021-12-23 deposited with the CCDC.	2022-05-10 downloaded from the CCDC.
;
_cell_angle_alpha 80.139(3)
_cell_angle_beta 79.145(3)
_cell_angle_gamma 82.373(3)
_cell_formula_units_Z 2
_cell_length_a 8.6201(3)
_cell_length_b 10.4220(4)
_cell_length_c 11.9887(4)
_cell_measurement_reflns_used 11707
_cell_measurement_temperature 125(7)
_cell_measurement_theta_max 27.9900
_cell_measurement_theta_min 3.7740
_cell_volume 1036.52(7)
_computing_cell_refinement 'CrysAlisPro 1.171.39.46 (Rigaku OD, 2018)'
_computing_data_collection 'CrysAlisPro 1.171.39.46 (Rigaku OD, 2018)'
_computing_data_reduction 'CrysAlisPro 1.171.39.46 (Rigaku OD, 2018)'
_computing_molecular_graphics 'Olex2 (Dolomanov et al., 2009)'
_computing_publication_material 'Olex2 (Dolomanov et al., 2009)'
_computing_structure_refinement 'ShelXL (Sheldrick, 2015)'
_computing_structure_solution 'ShelXT (Sheldrick, 2015)'
_diffrn_ambient_environment N~2~
_diffrn_ambient_temperature 125(7)
_diffrn_detector 'CCD plate'
_diffrn_detector_area_resol_mean 16.0267
_diffrn_detector_type Sapphire3
_diffrn_measured_fraction_theta_full 0.997
_diffrn_measured_fraction_theta_max 0.868
_diffrn_measurement_details
;
List of Runs (angles in degrees, time in seconds):

  # Type    Start    End  Width  t~exp~   \w     \q     \k     \f   Frames
#--------------------------------------------------------------------------
  1  \w    -83.00   2.00   1.00    6.00    --  -15.04 -67.00-173.29   85
  2  \w    -83.00   7.00   1.00    6.00    --  -15.04 -63.00  61.70   90
  3  \w    -26.00   0.00   1.00    6.00    --  -15.04 -57.00-150.00   26
  4  \w    -81.00   6.00   1.00    6.00    --  -15.04 -57.00 -60.00   87
  5  \w    -30.00  37.00   1.00    6.00    --   15.83 -57.00 120.00   67
  6  \w    -46.00  37.00   1.00    6.00    --   15.83 -57.00  60.00   83
  7  \w    -49.00  39.00   1.00    6.00    --   15.83 -64.00-159.55   88
  8  \w    -53.00  37.00   1.00    6.00    --   15.83 -57.00 -30.00   90
  9  \w    -26.00  40.00   1.00    6.00    --   15.83 -67.00 -88.76   66
;
_diffrn_measurement_device 'four-circle diffractometer'
_diffrn_measurement_device_type 'SuperNova, Single source at offset/far, Sapphire3'
_diffrn_measurement_method '\w scans'
_diffrn_orient_matrix_type 'CrysAlisPro convention (1999,Acta A55,543-557)'
_diffrn_orient_matrix_UB_11 0.0760836000
_diffrn_orient_matrix_UB_12 0.0081494000
_diffrn_orient_matrix_UB_13 0.0105585000
_diffrn_orient_matrix_UB_21 -0.0020798000
_diffrn_orient_matrix_UB_22 -0.0579894000
_diffrn_orient_matrix_UB_23 0.0407951000
_diffrn_orient_matrix_UB_31 0.0361000000
_diffrn_orient_matrix_UB_32 -0.0373452000
_diffrn_orient_matrix_UB_33 -0.0440140000
_diffrn_radiation_monochromator mirror
_diffrn_radiation_probe x-ray
_diffrn_radiation_type MoK\a
_diffrn_radiation_wavelength 0.71073
_diffrn_reflns_av_R_equivalents 0.0203
_diffrn_reflns_av_unetI/netI 0.0223
_diffrn_reflns_Laue_measured_fraction_full 0.997
_diffrn_reflns_Laue_measured_fraction_max 0.868
_diffrn_reflns_limit_h_max 11
_diffrn_reflns_limit_h_min -11
_diffrn_reflns_limit_k_max 12
_diffrn_reflns_limit_k_min -13
_diffrn_reflns_limit_l_max 14
_diffrn_reflns_limit_l_min -15
_diffrn_reflns_number 14194
_diffrn_reflns_point_group_measured_fraction_full 0.997
_diffrn_reflns_point_group_measured_fraction_max 0.868
_diffrn_reflns_theta_full 25.242
_diffrn_reflns_theta_max 28.040
_diffrn_reflns_theta_min 3.292
_diffrn_source 'micro-focus sealed X-ray tube'
_diffrn_source_type 'SuperNova (Mo) X-ray Source'
_exptl_absorpt_coefficient_mu 4.126
_exptl_absorpt_correction_T_max 1.00000
_exptl_absorpt_correction_T_min 0.58283
_exptl_absorpt_correction_type multi-scan
_exptl_absorpt_process_details
;
CrysAlisPro 1.171.39.46 (Rigaku Oxford Diffraction, 2018)
Empirical absorption correction using spherical harmonics,
 implemented in SCALE3 ABSPACK scaling algorithm.
;
_exptl_crystal_colour red
_exptl_crystal_colour_primary red
_exptl_crystal_density_diffrn 2.075
_exptl_crystal_description prism
_exptl_crystal_F_000 630
_exptl_crystal_size_max 0.24
_exptl_crystal_size_mid 0.15
_exptl_crystal_size_min 0.13
_refine_diff_density_max 0.878
_refine_diff_density_min -0.925
_refine_diff_density_rms 0.086
_refine_ls_extinction_method none
_refine_ls_goodness_of_fit_ref 1.055
_refine_ls_hydrogen_treatment constr
_refine_ls_matrix_type full
_refine_ls_number_parameters 324
_refine_ls_number_reflns 4366
_refine_ls_number_restraints 0
_refine_ls_restrained_S_all 1.055
_refine_ls_R_factor_all 0.0162
_refine_ls_R_factor_gt 0.0155
_refine_ls_shift/su_max 0.002
_refine_ls_shift/su_mean 0.000
_refine_ls_structure_factor_coef Fsqd
_refine_ls_weighting_details 'w=1/[\s^2^(Fo^2^)+(0.0136P)^2^+1.3068P] where P=(Fo^2^+2Fc^2^)/3'
_refine_ls_weighting_scheme calc
_refine_ls_wR_factor_gt 0.0370
_refine_ls_wR_factor_ref 0.0373
_reflns_Friedel_coverage 0.000
_reflns_number_gt 4239
_reflns_number_total 4366
_reflns_threshold_expression 'I > 2\s(I)'
_cod_data_source_file d2sc00769j2.cif
_cod_data_source_block nm273a
_cod_database_code 1566949
_shelx_shelxl_version_number 2018/1
_shelx_space_group_comment
;
The symmetry employed for this shelxl refinement is uniquely defined
by the following loop, which should always be used as a source of
symmetry information in preference to the above space-group names.
They are only intended as comments.
;
_shelx_estimated_absorpt_t_max 0.616
_shelx_estimated_absorpt_t_min 0.438
_reflns_odcompleteness_completeness 99.75
_reflns_odcompleteness_iscentric 1
_reflns_odcompleteness_theta 24.97
_olex2_refinement_description
;
1. Fixed Uiso
 At 1.2 times of:
  All C(H) groups
 At 1.5 times of:
  All O(H,H) groups
2.a Free rotating group:
 O9(H9A,H9B), O10(H10A,H10B)
2.b Rotating group:
 O7(H7A,H7B), O8(H8A,H8B)
2.c Aromatic/amide H refined with riding coordinates:
 C4(H4), C5(H5), C9(H9), C10(H10), C14(H14), C15(H15)
;
_olex2_submission_special_instructions 'No special instructions were received'
_oxdiff_exptl_absorpt_empirical_details
;
Empirical correction (ABSPACK) includes:
- Absorption correction using spherical harmonics
- Frame scaling
;
_oxdiff_exptl_absorpt_empirical_full_max 2.196
_oxdiff_exptl_absorpt_empirical_full_min 0.598

loop_
_space_group_symop_operation_xyz
'x, y, z'
'-x, -y, -z'

loop_
_atom_site_label
_atom_site_type_symbol
_atom_site_fract_x
_atom_site_fract_y
_atom_site_fract_z
_atom_site_U_iso_or_equiv
_atom_site_adp_type
_atom_site_occupancy
_atom_site_site_symmetry_order
_atom_site_calc_flag
_atom_site_refinement_flags_posn
_atom_site_refinement_flags_adp
_atom_site_refinement_flags_occupancy
_atom_site_disorder_assembly
_atom_site_disorder_group
C1 C 0.3875(3) 0.6082(2) 0.52507(19) 0.0091(4) Uani 1 1 d . . . . .
C2 C 0.4298(3) 0.5872(2) 0.41098(19) 0.0108(4) Uani 1 1 d . . . . .
C3 C 0.5392(3) 0.4822(2) 0.37957(19) 0.0097(4) Uani 1 1 d . . . . .
C4 C 0.3687(3) 0.8080(2) 0.3065(2) 0.0173(5) Uani 1 1 d . . . . .
H4 H 0.434267 0.850841 0.337817 0.021 Uiso 1 1 calc R . . . .
C5 C 0.2051(3) 0.7651(3) 0.2155(2) 0.0208(6) Uani 1 1 d . . . . .
H5 H 0.130579 0.776151 0.166849 0.025 Uiso 1 1 calc R . . . .
C6 C 0.4939(3) 0.8961(2) 0.59660(18) 0.0075(4) Uani 1 1 d . . . . .
C7 C 0.6414(3) 0.9230(2) 0.53138(19) 0.0089(4) Uani 1 1 d . . . . .
C8 C 0.6575(3) 1.0232(2) 0.43675(18) 0.0078(4) Uani 1 1 d . . . . .
C9 C 0.8710(3) 0.8654(2) 0.63612(19) 0.0101(4) Uani 1 1 d . . . . .
H9 H 0.858000 0.938452 0.673193 0.012 Uiso 1 1 calc R . . . .
C10 C 0.9520(3) 0.6855(2) 0.5792(2) 0.0178(5) Uani 1 1 d . . . . .
H10 H 1.012352 0.605858 0.570336 0.021 Uiso 1 1 calc R . . . .
C11 C -0.0117(3) 0.9006(2) 0.93345(19) 0.0091(4) Uani 1 1 d . . . . .
C12 C -0.1426(3) 0.9366(2) 1.01359(19) 0.0091(4) Uani 1 1 d . . . . .
C13 C -0.1407(3) 1.0333(2) 1.08195(18) 0.0085(4) Uani 1 1 d . . . . .
C14 C -0.4069(3) 0.7036(2) 1.0840(2) 0.0135(5) Uani 1 1 d . . . . .
H14 H -0.445226 0.627616 1.126571 0.016 Uiso 1 1 calc R . . . .
C15 C -0.3748(3) 0.8651(2) 0.9538(2) 0.0127(5) Uani 1 1 d . . . . .
H15 H -0.381710 0.926368 0.888245 0.015 Uiso 1 1 calc R . . . .
Er1 Er 0.21939(2) 0.74255(2) 0.74931(2) 0.00616(4) Uani 1 1 d . . . . .
N1 N 0.3601(2) 0.67909(18) 0.32791(16) 0.0111(4) Uani 1 1 d . . . . .
N2 N 0.2512(2) 0.6494(2) 0.26921(18) 0.0167(4) Uani 1 1 d . . . . .
N3 N 0.2730(3) 0.8671(2) 0.23549(18) 0.0211(5) Uani 1 1 d . . . . .
N4 N 0.7798(2) 0.84569(18) 0.56377(15) 0.0081(4) Uani 1 1 d . . . . .
N5 N 0.8310(3) 0.7279(2) 0.52638(18) 0.0174(4) Uani 1 1 d . . . . .
N6 N 0.9825(2) 0.76658(18) 0.64784(16) 0.0106(4) Uani 1 1 d . . . . .
N7 N -0.2777(2) 0.86641(18) 1.02774(16) 0.0093(4) Uani 1 1 d . . . . .
N8 N -0.2966(2) 0.7611(2) 1.11303(16) 0.0147(4) Uani 1 1 d . . . . .
N9 N -0.4599(2) 0.7645(2) 0.98679(17) 0.0144(4) Uani 1 1 d . . . . .
O1 O 0.28970(19) 0.70029(15) 0.55765(13) 0.0111(3) Uani 1 1 d . . . . .
O2 O 0.58457(19) 0.45376(15) 0.28106(13) 0.0118(3) Uani 1 1 d . . . . .
O3 O 0.47487(18) 0.80949(15) 0.68336(13) 0.0096(3) Uani 1 1 d . . . . .
O4 O 0.78555(18) 1.05342(15) 0.37742(13) 0.0092(3) Uani 1 1 d . . . . .
O5 O -0.00858(18) 0.81591(15) 0.86988(13) 0.0108(3) Uani 1 1 d . . . . .
O6 O -0.25270(18) 1.07185(15) 1.15396(13) 0.0105(3) Uani 1 1 d . . . . .
O7 O 0.2994(2) 0.66299(16) 0.92512(13) 0.0130(3) Uani 1 1 d . . . . .
H7A H 0.218086 0.657667 0.978055 0.020 Uiso 1 1 d GR . . . .
H7B H 0.351211 0.718644 0.942907 0.020 Uiso 1 1 d GR . . . .
O8 O 0.0894(2) 0.55315(15) 0.81327(14) 0.0138(3) Uani 1 1 d . . . . .
H8A H -0.011054 0.574086 0.829648 0.021 Uiso 1 1 d GR . . . .
H8B H 0.115458 0.514884 0.877235 0.021 Uiso 1 1 d GR . . . .
O9 O 0.7578(2) 0.53820(18) 0.87446(16) 0.0212(4) Uani 1 1 d . . . . .
H9A H 0.696666 0.609133 0.868420 0.032 Uiso 1 1 d G . . . .
H9B H 0.741415 0.498514 0.822117 0.032 Uiso 1 1 d G . . . .
O10 O 0.1677(3) 0.35567(19) 0.69099(18) 0.0339(5) Uani 1 1 d . . . . .
H10A H 0.202504 0.296907 0.741445 0.051 Uiso 1 1 d G . . . .
H10B H 0.172771 0.323854 0.629516 0.051 Uiso 1 1 d G . . . .

loop_
_atom_site_aniso_label
_atom_site_aniso_U_11
_atom_site_aniso_U_22
_atom_site_aniso_U_33
_atom_site_aniso_U_23
_atom_site_aniso_U_13
_atom_site_aniso_U_12
C1 0.0091(11) 0.0090(11) 0.0090(10) -0.0016(8) -0.0011(9) -0.0008(8)
C2 0.0136(12) 0.0093(11) 0.0088(10) -0.0001(8) -0.0028(9) 0.0013(9)
C3 0.0105(11) 0.0089(11) 0.0093(11) -0.0005(8) -0.0008(9) -0.0019(9)
C4 0.0287(14) 0.0111(12) 0.0123(11) -0.0032(9) -0.0048(10) 0.0009(10)
C5 0.0220(14) 0.0207(14) 0.0192(13) -0.0002(10) -0.0109(11) 0.0062(11)
C6 0.0092(11) 0.0078(10) 0.0069(10) -0.0037(8) -0.0036(8) -0.0001(8)
C7 0.0074(11) 0.0096(11) 0.0100(10) -0.0026(8) -0.0036(9) 0.0018(8)
C8 0.0077(11) 0.0083(10) 0.0083(10) -0.0049(8) -0.0014(8) 0.0001(8)
C9 0.0089(11) 0.0110(11) 0.0106(11) -0.0027(8) -0.0020(9) 0.0000(9)
C10 0.0183(13) 0.0156(12) 0.0224(13) -0.0110(10) -0.0111(11) 0.0088(10)
C11 0.0090(11) 0.0097(11) 0.0090(10) -0.0015(8) -0.0027(9) -0.0001(8)
C12 0.0086(11) 0.0097(11) 0.0097(10) -0.0028(8) -0.0009(9) -0.0025(8)
C13 0.0084(11) 0.0096(11) 0.0070(10) 0.0003(8) -0.0014(9) -0.0005(8)
C14 0.0150(12) 0.0136(12) 0.0115(11) -0.0009(9) 0.0010(9) -0.0058(9)
C15 0.0120(12) 0.0134(12) 0.0130(11) -0.0003(9) -0.0032(9) -0.0028(9)
Er1 0.00598(6) 0.00722(6) 0.00503(5) -0.00193(4) -0.00013(4) 0.00033(4)
N1 0.0144(10) 0.0112(10) 0.0080(9) -0.0036(7) -0.0029(8) 0.0019(8)
N2 0.0165(11) 0.0177(11) 0.0170(10) -0.0016(8) -0.0072(9) -0.0007(9)
N3 0.0331(13) 0.0141(11) 0.0146(10) -0.0018(8) -0.0062(10) 0.0058(9)
N4 0.0068(9) 0.0084(9) 0.0084(9) -0.0015(7) -0.0007(7) 0.0013(7)
N5 0.0183(11) 0.0147(11) 0.0225(11) -0.0107(9) -0.0106(9) 0.0072(8)
N6 0.0104(10) 0.0116(10) 0.0098(9) -0.0031(7) -0.0020(8) 0.0011(8)
N7 0.0080(9) 0.0113(9) 0.0087(9) -0.0032(7) 0.0003(7) -0.0014(7)
N8 0.0161(11) 0.0173(11) 0.0102(9) 0.0026(8) -0.0025(8) -0.0056(8)
N9 0.0135(10) 0.0165(11) 0.0144(10) -0.0003(8) -0.0043(8) -0.0055(8)
O1 0.0113(8) 0.0115(8) 0.0094(8) -0.0041(6) -0.0003(6) 0.0038(6)
O2 0.0157(9) 0.0110(8) 0.0075(8) -0.0030(6) 0.0003(6) 0.0020(6)
O3 0.0090(8) 0.0105(8) 0.0082(7) 0.0002(6) -0.0008(6) 0.0000(6)
O4 0.0074(8) 0.0096(8) 0.0096(7) -0.0013(6) 0.0005(6) -0.0004(6)
O5 0.0098(8) 0.0132(8) 0.0112(8) -0.0080(6) -0.0002(6) -0.0013(6)
O6 0.0096(8) 0.0121(8) 0.0093(8) -0.0037(6) 0.0015(6) -0.0015(6)
O7 0.0153(9) 0.0166(9) 0.0094(8) -0.0029(6) -0.0035(7) -0.0067(7)
O8 0.0127(8) 0.0120(8) 0.0165(8) 0.0005(6) -0.0046(7) -0.0013(7)
O9 0.0232(10) 0.0185(10) 0.0229(10) -0.0079(8) -0.0028(8) -0.0017(8)
O10 0.0552(15) 0.0245(11) 0.0289(11) -0.0152(9) -0.0252(11) 0.0119(10)

loop_
_atom_type_symbol
_atom_type_description
_atom_type_scat_dispersion_real
_atom_type_scat_dispersion_imag
_atom_type_scat_source
C C 0.0033 0.0016 'International Tables Vol C Tables 4.2.6.8 and 6.1.1.4'
H H 0.0000 0.0000 'International Tables Vol C Tables 4.2.6.8 and 6.1.1.4'
Er Er -0.2586 4.9576 'International Tables Vol C Tables 4.2.6.8 and 6.1.1.4'
N N 0.0061 0.0033 'International Tables Vol C Tables 4.2.6.8 and 6.1.1.4'
O O 0.0106 0.0060 'International Tables Vol C Tables 4.2.6.8 and 6.1.1.4'

loop_
_geom_angle_atom_site_label_1
_geom_angle_atom_site_label_2
_geom_angle_atom_site_label_3
_geom_angle
_geom_angle_site_symmetry_1
_geom_angle_site_symmetry_3
_geom_angle_publ_flag
C2 C1 C3 120.9(2) . 2_666 ?
O1 C1 C2 124.0(2) . . ?
O1 C1 C3 115.13(19) . 2_666 ?
C1 C2 C3 121.5(2) . . ?
C1 C2 N1 116.9(2) . . ?
C3 C2 N1 121.6(2) . . ?
C2 C3 C1 117.58(19) . 2_666 ?
O2 C3 C1 115.53(19) . 2_666 ?
O2 C3 C2 126.9(2) . . ?
N1 C4 H4 124.1 . . ?
N3 C4 H4 124.1 . . ?
N3 C4 N1 111.7(2) . . ?
N2 C5 H5 122.1 . . ?
N2 C5 N3 115.8(2) . . ?
N3 C5 H5 122.1 . . ?
C7 C6 C8 119.35(19) . 2_676 ?
O3 C6 C7 124.4(2) . . ?
O3 C6 C8 116.27(19) . 2_676 ?
C6 C7 C8 122.5(2) . . ?
C6 C7 N4 118.09(19) . . ?
C8 C7 N4 119.44(19) . . ?
C7 C8 C6 118.17(19) . 2_676 ?
O4 C8 C6 116.60(19) . 2_676 ?
O4 C8 C7 125.2(2) . . ?
N4 C9 H9 124.8 . . ?
N6 C9 H9 124.8 . . ?
N6 C9 N4 110.48(19) . . ?
N5 C10 H10 122.6 . . ?
N5 C10 N6 114.8(2) . . ?
N6 C10 H10 122.6 . . ?
C12 C11 C13 119.83(19) . 2_577 ?
O5 C11 C12 124.4(2) . . ?
O5 C11 C13 115.79(19) . 2_577 ?
C11 C12 C13 122.2(2) . . ?
C11 C12 N7 116.91(19) . . ?
C13 C12 N7 120.81(19) . . ?
C12 C13 C11 117.95(19) . 2_577 ?
O6 C13 C11 115.98(19) . 2_577 ?
O6 C13 C12 126.1(2) . . ?
N8 C14 H14 122.8 . . ?
N8 C14 N9 114.4(2) . . ?
N9 C14 H14 122.8 . . ?
N7 C15 H15 124.8 . . ?
N9 C15 H15 124.8 . . ?
N9 C15 N7 110.4(2) . . ?
O1 Er1 N6 67.15(6) . 1_455 ?
O1 Er1 O2 64.42(5) . 2_666 ?
O1 Er1 O4 71.19(5) . 2_676 ?
O1 Er1 O6 133.34(5) . 2_577 ?
O2 Er1 N6 115.65(6) 2_666 1_455 ?
O3 Er1 N6 130.40(6) . 1_455 ?
O3 Er1 O1 74.20(5) . . ?
O3 Er1 O2 70.45(5) . 2_666 ?
O3 Er1 O4 67.91(5) . 2_676 ?
O3 Er1 O6 70.33(5) . 2_577 ?
O4 Er1 N6 70.96(6) 2_676 1_455 ?
O4 Er1 O2 125.26(5) 2_676 2_666 ?
O4 Er1 O6 67.97(5) 2_676 2_577 ?
O5 Er1 N6 70.51(6) . 1_455 ?
O5 Er1 O1 137.48(5) . . ?
O5 Er1 O2 142.92(5) . 2_666 ?
O5 Er1 O3 135.83(5) . . ?
O5 Er1 O4 91.72(5) . 2_676 ?
O5 Er1 O6 65.68(5) . 2_577 ?
O5 Er1 O8 77.04(6) . . ?
O6 Er1 N6 117.29(6) 2_577 1_455 ?
O6 Er1 O2 126.52(5) 2_577 2_666 ?
O7 Er1 N6 142.02(6) . 1_455 ?
O7 Er1 O1 137.57(6) . . ?
O7 Er1 O2 73.46(5) . 2_666 ?
O7 Er1 O3 87.57(5) . . ?
O7 Er1 O4 136.38(5) . 2_676 ?
O7 Er1 O5 81.29(6) . . ?
O7 Er1 O6 69.99(5) . 2_577 ?
O7 Er1 O8 76.67(6) . . ?
O8 Er1 N6 72.67(6) . 1_455 ?
O8 Er1 O1 93.86(6) . . ?
O8 Er1 O2 71.09(5) . 2_666 ?
O8 Er1 O3 141.17(6) . . ?
O8 Er1 O4 143.62(5) . 2_676 ?
O8 Er1 O6 132.66(5) . 2_577 ?
C4 N1 C2 127.2(2) . . ?
C4 N1 N2 108.81(19) . . ?
N2 N1 C2 123.31(19) . . ?
C5 N2 N1 102.0(2) . . ?
C4 N3 C5 101.6(2) . . ?
C9 N4 C7 129.33(19) . . ?
C9 N4 N5 109.27(18) . . ?
N5 N4 C7 121.24(18) . . ?
C10 N5 N4 102.55(18) . . ?
C9 N6 C10 102.90(19) . . ?
C9 N6 Er1 129.68(15) . 1_655 ?
C10 N6 Er1 126.94(15) . 1_655 ?
C15 N7 C12 129.08(19) . . ?
C15 N7 N8 109.30(18) . . ?
N8 N7 C12 119.53(18) . . ?
C14 N8 N7 102.70(18) . . ?
C15 N9 C14 103.18(19) . . ?
C1 O1 Er1 125.02(14) . . ?
C3 O2 Er1 119.87(14) . 2_666 ?
C6 O3 Er1 118.11(14) . . ?
C8 O4 Er1 117.28(14) . 2_676 ?
C11 O5 Er1 123.67(14) . . ?
C13 O6 Er1 118.39(14) . 2_577 ?
Er1 O7 H7A 109.6 . . ?
Er1 O7 H7B 109.6 . . ?
H7A O7 H7B 104.4 . . ?
Er1 O8 H8A 109.8 . . ?
Er1 O8 H8B 109.9 . . ?
H8A O8 H8B 104.2 . . ?
H9A O9 H9B 104.5 . . ?
H10A O10 H10B 109.4 . . ?

loop_
_geom_bond_atom_site_label_1
_geom_bond_atom_site_label_2
_geom_bond_distance
_geom_bond_site_symmetry_2
_geom_bond_publ_flag
C1 C2 1.395(3) . ?
C1 C3 1.530(3) 2_666 ?
C1 O1 1.254(3) . ?
C2 C3 1.400(3) . ?
C2 N1 1.420(3) . ?
C3 O2 1.245(3) . ?
C4 H4 0.9300 . ?
C4 N1 1.333(3) . ?
C4 N3 1.317(3) . ?
C5 H5 0.9300 . ?
C5 N2 1.315(3) . ?
C5 N3 1.355(3) . ?
C6 C7 1.397(3) . ?
C6 C8 1.537(3) 2_676 ?
C6 O3 1.256(3) . ?
C7 C8 1.403(3) . ?
C7 N4 1.427(3) . ?
C8 O4 1.242(3) . ?
C9 H9 0.9300 . ?
C9 N4 1.332(3) . ?
C9 N6 1.320(3) . ?
C10 H10 0.9300 . ?
C10 N5 1.310(3) . ?
C10 N6 1.356(3) . ?
C11 C12 1.393(3) . ?
C11 C13 1.530(3) 2_577 ?
C11 O5 1.256(3) . ?
C12 C13 1.407(3) . ?
C12 N7 1.425(3) . ?
C13 O6 1.241(3) . ?
C14 H14 0.9300 . ?
C14 N8 1.315(3) . ?
C14 N9 1.357(3) . ?
C15 H15 0.9300 . ?
C15 N7 1.331(3) . ?
C15 N9 1.322(3) . ?
Er1 N6 2.5317(19) 1_455 ?
Er1 O1 2.3648(15) . ?
Er1 O2 2.5060(16) 2_666 ?
Er1 O3 2.3505(15) . ?
Er1 O4 2.3928(15) 2_676 ?
Er1 O5 2.3336(15) . ?
Er1 O6 2.4919(15) 2_577 ?
Er1 O7 2.3245(15) . ?
Er1 O8 2.3423(16) . ?
N1 N2 1.368(3) . ?
N4 N5 1.369(3) . ?
N7 N8 1.370(3) . ?
O7 H7A 0.8535 . ?
O7 H7B 0.8532 . ?
O8 H8A 0.8578 . ?
O8 H8B 0.8569 . ?
O9 H9A 0.8500 . ?
O9 H9B 0.8502 . ?
O10 H10A 0.8506 . ?
O10 H10B 0.8501 . ?
